data_1505001
loop_
_publ_author_name
'Loeppky, Richard N.'
'Shi, Jianzheng'
'Barnes, Charles L.'
'Geddam, Sailaja'

_publ_section_title
;
 A diazonium ion cascade from the nitrosation of tolazoline, an
 imidazoline-containing drug.
;
_journal_issue 2
_journal_name_full 'Chemical research in toxicology'
_journal_page_first 295
_journal_page_last 307
_journal_paper_doi 10.1021/tx700317g
_journal_volume 21
_journal_year 2008
_chemical_absolute_configuration ad
_chemical_formula_sum 'C10 H12 Br N3 O'
_chemical_formula_weight 270.14
_space_group_IT_number 19
_symmetry_cell_setting orthorhombic
_symmetry_Int_Tables_number 19
_symmetry_space_group_name_Hall 'P 2ac 2ab'
_symmetry_space_group_name_H-M 'P 21 21 21'
_atom_sites_solution_hydrogens geom
_atom_sites_solution_primary direct
_atom_sites_solution_secondary difmap
_audit_creation_method SHELXL-97
_cell_angle_alpha 90.00
_cell_angle_beta 90.00
_cell_angle_gamma 90.00
_cell_formula_units_Z 4
_cell_length_a 8.9232(6)
_cell_length_b 10.3244(7)
_cell_length_c 12.4802(8)
_cell_measurement_reflns_used 3953
_cell_measurement_temperature 173(2)
_cell_measurement_theta_max 27.1
_cell_measurement_theta_min 2.3
_cell_volume 1149.76(13)
_computing_cell_refinement 'SAINT (Bruker, 1998)'
_computing_data_collection 'SMART (Bruker, 1998)'
_computing_data_reduction 'SAINT (Bruker, 1998)'
_computing_molecular_graphics 'ORTEP-III (Burnett & Johnson, 1996)'
_computing_publication_material 'CIFTAB (Sheldrick, 1997)'
_computing_structure_refinement 'SHELXL-97 (Sheldrick, 1997)'
_computing_structure_solution 'SHELXS-97 (Sheldrick, 1997)'
_diffrn_ambient_temperature 173(2)
_diffrn_measured_fraction_theta_full 0.998
_diffrn_measured_fraction_theta_max 0.998
_diffrn_measurement_device_type 'Bruker SMART CCD area detector'
_diffrn_measurement_method 'omega scans'
_diffrn_radiation_monochromator graphite
_diffrn_radiation_type MoK\a
_diffrn_radiation_wavelength 0.71073
_diffrn_reflns_av_R_equivalents 0.0264
_diffrn_reflns_av_sigmaI/netI 0.0280
_diffrn_reflns_limit_h_max 11
_diffrn_reflns_limit_h_min -11
_diffrn_reflns_limit_k_max 8
_diffrn_reflns_limit_k_min -13
_diffrn_reflns_limit_l_max 16
_diffrn_reflns_limit_l_min -15
_diffrn_reflns_number 7129
_diffrn_reflns_theta_full 27.13
_diffrn_reflns_theta_max 27.13
_diffrn_reflns_theta_min 2.56
_diffrn_source 'fine-focus sealed tube'
_diffrn_standards_decay_% 0.0
_exptl_absorpt_coefficient_mu 3.553
_exptl_absorpt_correction_T_max 0.37
_exptl_absorpt_correction_T_min 0.26
_exptl_absorpt_correction_type multi-scan
_exptl_absorpt_process_details
;
 Data were corrected for decay and absorption using the program SADABS 
 (Sheldrick, G. M. (2003). SADABS. Version 2.10. University of
 G\"ottingen, Germany).
;
_exptl_crystal_colour colorless
_exptl_crystal_density_diffrn 1.561
_exptl_crystal_density_method 'not measured'
_exptl_crystal_description prism
_exptl_crystal_F_000 544
_exptl_crystal_size_max 0.45
_exptl_crystal_size_mid 0.40
_exptl_crystal_size_min 0.35
_refine_diff_density_max 0.434
_refine_diff_density_min -0.313
_refine_diff_density_rms 0.053
_refine_ls_abs_structure_details 'Flack H D (1983), Acta Cryst. A39, 876-881'
_refine_ls_abs_structure_Flack 0.036(10)
_refine_ls_extinction_coef 0.0025(7)
_refine_ls_extinction_expression Fc^*^=kFc[1+0.001xFc^2^\l^3^/sin(2\q)]^-1/4^
_refine_ls_extinction_method SHELXL
_refine_ls_goodness_of_fit_ref 1.014
_refine_ls_hydrogen_treatment mixed
_refine_ls_matrix_type full
_refine_ls_number_parameters 141
_refine_ls_number_reflns 2535
_refine_ls_number_restraints 0
_refine_ls_restrained_S_all 1.014
_refine_ls_R_factor_all 0.0313
_refine_ls_R_factor_gt 0.0238
_refine_ls_shift/su_max 0.001
_refine_ls_shift/su_mean 0.000
_refine_ls_structure_factor_coef Fsqd
_refine_ls_weighting_details 'calc w=1/[\s^2^(Fo^2^)+(0.0332P)^2^+0.0000P] where P=(Fo^2^+2Fc^2^)/3'
_refine_ls_weighting_scheme calc
_refine_ls_wR_factor_gt 0.0565
_refine_ls_wR_factor_ref 0.0588
_reflns_number_gt 2180
_reflns_number_total 2535
_reflns_threshold_expression >2sigma(I)
_cod_data_source_file tx700317g-file001.cif
_cod_data_source_block JS0319
_cod_database_code 1505001

loop_
_symmetry_equiv_pos_as_xyz
'x, y, z'
'-x+1/2, -y, z+1/2'
'x+1/2, -y+1/2, -z'
'-x, y+1/2, -z+1/2'

loop_
_atom_site_label
_atom_site_type_symbol
_atom_site_fract_x
_atom_site_fract_y
_atom_site_fract_z
_atom_site_U_iso_or_equiv
_atom_site_adp_type
_atom_site_occupancy
_atom_site_symmetry_multiplicity
_atom_site_calc_flag
_atom_site_refinement_flags
Br1 Br 0.72384(3) 0.50155(3) 0.071132(16) 0.03398(9) Uani 1 1 d .
O1 O 0.8854(2) 0.34315(18) 0.36515(16) 0.0382(5) Uani 1 1 d .
N1 N 1.1165(2) 0.1721(2) 0.23113(16) 0.0301(5) Uani 1 1 d .
H1 H 1.1292 0.1156 0.2831 0.036 Uiso 1 1 calc R
N2 N 0.9988(2) 0.3019(2) 0.12361(16) 0.0348(5) Uani 1 1 d .
H2 H 0.9225 0.3419 0.0937 0.042 Uiso 1 1 calc R
N3 N 0.7868(3) 0.2449(2) 0.33252(16) 0.0287(5) Uani 1 1 d .
C1 C 0.9872(3) 0.2197(2) 0.20346(18) 0.0250(5) Uani 1 1 d .
C2 C 1.2382(3) 0.2241(3) 0.1653(2) 0.0364(8) Uani 1 1 d .
H2A H 1.2887 0.1546 0.1242 0.044 Uiso 1 1 calc R
H2B H 1.3134 0.2698 0.2098 0.044 Uiso 1 1 calc R
C3 C 1.1558(3) 0.3183(3) 0.0908(2) 0.0392(6) Uani 1 1 d .
H3A H 1.1900 0.4085 0.1020 0.047 Uiso 1 1 calc R
H3B H 1.1702 0.2945 0.0146 0.047 Uiso 1 1 calc R
C4 C 0.8404(3) 0.1851(2) 0.25147(18) 0.0250(5) Uani 1 1 d .
C5 C 0.7532(2) 0.0796(2) 0.20113(18) 0.0251(5) Uani 1 1 d .
C6 C 0.6051(3) 0.0552(3) 0.2313(2) 0.0333(6) Uani 1 1 d .
H6 H 0.5600 0.1057 0.2861 0.040 Uiso 1 1 calc R
C7 C 0.5237(3) -0.0421(3) 0.1818(2) 0.0397(7) Uani 1 1 d .
H7 H 0.4231 -0.0581 0.2028 0.048 Uiso 1 1 calc R
C8 C 0.5887(3) -0.1162(3) 0.1018(2) 0.0386(7) Uani 1 1 d .
H8 H 0.5321 -0.1819 0.0671 0.046 Uiso 1 1 calc R
C9 C 0.7356(3) -0.0944(2) 0.0725(2) 0.0368(6) Uani 1 1 d .
H9 H 0.7810 -0.1469 0.0190 0.044 Uiso 1 1 calc R
C10 C 0.8178(2) 0.0045(3) 0.12134(17) 0.0298(5) Uani 1 1 d .
H10 H 0.9183 0.0203 0.0998 0.036 Uiso 1 1 calc R
H1O H 0.837(4) 0.374(3) 0.411(2) 0.042(9) Uiso 1 1 d .

loop_
_atom_site_aniso_label
_atom_site_aniso_U_11
_atom_site_aniso_U_22
_atom_site_aniso_U_33
_atom_site_aniso_U_23
_atom_site_aniso_U_13
_atom_site_aniso_U_12
Br1 0.03972(14) 0.03454(13) 0.02767(12) -0.00015(14) -0.00476(9) 0.00711(15)
O1 0.0380(11) 0.0383(11) 0.0383(11) -0.0159(9) 0.0081(9) -0.0096(9)
N1 0.0273(11) 0.0348(11) 0.0283(11) 0.0026(9) -0.0015(9) 0.0018(9)
N2 0.0355(13) 0.0356(12) 0.0333(12) 0.0080(9) 0.0056(10) 0.0059(10)
N3 0.0285(11) 0.0285(11) 0.0290(11) -0.0022(9) 0.0018(9) -0.0043(11)
C1 0.0293(13) 0.0234(12) 0.0221(11) -0.0046(9) -0.0006(10) 0.0005(10)
C2 0.0296(19) 0.0425(16) 0.0371(15) -0.0106(11) 0.0002(13) 0.0000(13)
C3 0.0418(16) 0.0385(14) 0.0371(15) 0.0025(12) 0.0109(12) -0.0028(13)
C4 0.0240(11) 0.0248(11) 0.0263(12) 0.0038(9) -0.0017(10) 0.0021(10)
C5 0.0264(14) 0.0240(12) 0.0249(11) -0.0001(9) -0.0043(10) 0.0043(9)
C6 0.0315(14) 0.0332(12) 0.0352(14) -0.0023(11) 0.0014(12) 0.0025(11)
C7 0.0290(14) 0.0394(16) 0.0505(17) -0.0019(12) -0.0056(12) -0.0024(11)
C8 0.0440(18) 0.0299(14) 0.0420(15) -0.0019(11) -0.0169(13) -0.0041(12)
C9 0.0462(17) 0.0312(13) 0.0332(13) -0.0069(10) -0.0057(13) 0.0060(12)
C10 0.0288(11) 0.0298(11) 0.0308(11) 0.0013(14) -0.0028(8) 0.0025(15)

loop_
_atom_type_symbol
_atom_type_description
_atom_type_scat_dispersion_real
_atom_type_scat_dispersion_imag
_atom_type_scat_source
C C 0.0033 0.0016 'International Tables Vol C Tables 4.2.6.8 and 6.1.1.4'
H H 0.0000 0.0000 'International Tables Vol C Tables 4.2.6.8 and 6.1.1.4'
N N 0.0061 0.0033 'International Tables Vol C Tables 4.2.6.8 and 6.1.1.4'
O O 0.0106 0.0060 'International Tables Vol C Tables 4.2.6.8 and 6.1.1.4'
Br Br -0.2901 2.4595 'International Tables Vol C Tables 4.2.6.8 and 6.1.1.4'

loop_
_geom_angle_atom_site_label_1
_geom_angle_atom_site_label_2
_geom_angle_atom_site_label_3
_geom_angle
N3 O1 H1O 100(2)
C1 N1 C2 111.8(2)
C1 N1 H1 124.1
C2 N1 H1 124.1
C1 N2 C3 111.2(2)
C1 N2 H2 124.4
C3 N2 H2 124.4
C4 N3 O1 110.1(2)
N1 C1 N2 112.1(2)
N1 C1 C4 125.8(2)
N2 C1 C4 122.1(2)
N1 C2 C3 102.5(2)
N1 C2 H2A 111.3
C3 C2 H2A 111.3
N1 C2 H2B 111.3
C3 C2 H2B 111.3
H2A C2 H2B 109.2
N2 C3 C2 102.5(2)
N2 C3 H3A 111.3
C2 C3 H3A 111.3
N2 C3 H3B 111.3
C2 C3 H3B 111.3
H3A C3 H3B 109.2
N3 C4 C5 119.7(2)
N3 C4 C1 122.2(2)
C5 C4 C1 118.0(2)
C10 C5 C6 119.1(2)
C10 C5 C4 119.9(2)
C6 C5 C4 121.0(2)
C7 C6 C5 120.4(2)
C7 C6 H6 119.8
C5 C6 H6 119.8
C8 C7 C6 120.2(3)
C8 C7 H7 119.9
C6 C7 H7 119.9
C9 C8 C7 119.9(3)
C9 C8 H8 120.0
C7 C8 H8 120.0
C8 C9 C10 120.2(2)
C8 C9 H9 119.9
C10 C9 H9 119.9
C5 C10 C9 120.2(2)
C5 C10 H10 119.9
C9 C10 H10 119.9

loop_
_geom_bond_atom_site_label_1
_geom_bond_atom_site_label_2
_geom_bond_distance
O1 N3 1.403(3)
O1 H1O 0.78(3)
N1 C1 1.300(3)
N1 C2 1.464(3)
N1 H1 0.8800
N2 C1 1.313(3)
N2 C3 1.469(3)
N2 H2 0.8800
N3 C4 1.278(3)
C1 C4 1.484(3)
C2 C3 1.533(4)
C2 H2A 0.9900
C2 H2B 0.9900
C3 H3A 0.9900
C3 H3B 0.9900
C4 C5 1.479(3)
C5 C10 1.388(3)
C5 C6 1.397(3)
C6 C7 1.386(4)
C6 H6 0.9500
C7 C8 1.385(4)
C7 H7 0.9500
C8 C9 1.379(4)
C8 H8 0.9500
C9 C10 1.397(3)
C9 H9 0.9500
C10 H10 0.9500

loop_
_geom_torsion_atom_site_label_1
_geom_torsion_atom_site_label_2
_geom_torsion_atom_site_label_3
_geom_torsion_atom_site_label_4
_geom_torsion
C2 N1 C1 N2 0.1(3)
C2 N1 C1 C4 178.2(2)
C3 N2 C1 N1 -1.4(3)
C3 N2 C1 C4 -179.6(2)
C1 N1 C2 C3 1.2(3)
C1 N2 C3 C2 2.0(3)
N1 C2 C3 N2 -1.8(3)
O1 N3 C4 C5 -178.3(2)
O1 N3 C4 C1 0.3(3)
N1 C1 C4 N3 89.3(3)
N2 C1 C4 N3 -92.8(3)
N1 C1 C4 C5 -92.1(3)
N2 C1 C4 C5 85.8(3)
N3 C4 C5 C10 -172.5(2)
C1 C4 C5 C10 8.9(3)
N3 C4 C5 C6 8.6(3)
C1 C4 C5 C6 -170.0(2)
C10 C5 C6 C7 -0.4(4)
C4 C5 C6 C7 178.6(2)
C5 C6 C7 C8 0.0(4)
C6 C7 C8 C9 1.1(4)
C7 C8 C9 C10 -1.8(4)
C6 C5 C10 C9 -0.3(3)
C4 C5 C10 C9 -179.2(2)
C8 C9 C10 C5 1.4(4)

loop_
_cod_related_entry_id
_cod_related_entry_database
_cod_related_entry_code
1 ChemSpider 30651537
